data_9009614
loop_
_publ_author_name
'Pertlik, F.'
'Preisinger, A.'

_publ_section_title
;
 Crystal structure of sahamalite (Mg,Fe)RE2(CO3)4
;
_journal_name_full 'Tschermaks Mineralogische und Petrographische Mitteilungen'
_journal_page_first 39
_journal_page_last 46
_journal_paper_doi 10.1007/BF01084760
_journal_volume 31
_journal_year 1983
_chemical_compound_source 'Mountain Pass mine, San Bernardino County, California'
_chemical_formula_sum 'C4 Ce Fe0.14 La Mg0.86 O12'
_chemical_name_mineral Sahamalite-(Ce)
_space_group_IT_number 14
_symmetry_space_group_name_Hall '-P 2yab'
_symmetry_space_group_name_H-M 'P 1 21/a 1'
_cell_angle_alpha 90
_cell_angle_beta 106.54
_cell_angle_gamma 90
_cell_formula_units_Z 2
_cell_length_a 5.894
_cell_length_b 16.116
_cell_length_c 4.612
_cell_volume 419.956
_database_code_amcsd 0015692
_exptl_crystal_density_diffrn 4.332
_cod_original_formula_sum '(Mg.86 Fe.14) (Ce La) C4 O12'
_cod_database_code 9009614

loop_
_space_group_symop_operation_xyz
x,y,z
1/2+x,1/2-y,z
1/2-x,1/2+y,-z
-x,-y,-z

loop_
_atom_site_aniso_label
_atom_site_aniso_U_11
_atom_site_aniso_U_22
_atom_site_aniso_U_33
_atom_site_aniso_U_12
_atom_site_aniso_U_13
_atom_site_aniso_U_23
MgM 0.00760 0.00658 0.00485 -0.00046 0.00266 -0.00180
FeM 0.00760 0.00658 0.00485 -0.00046 0.00266 -0.00180
CeRE 0.00985 0.00632 0.00805 0.00092 0.00147 -0.00014
LaRE 0.00985 0.00632 0.00805 0.00092 0.00147 -0.00014
C1 0.00598 0.00526 0.00663 0.00369 0.00025 0.00253
C2 0.00857 0.00921 0.01040 -0.00092 0.00139 -0.00217
O11 0.01132 0.01579 0.00782 -0.00185 0.00051 0.00000
O12 0.01488 0.01184 0.01020 -0.00092 0.00519 -0.00144
O13 0.01569 0.01053 0.01119 0.00000 0.00607 0.00289
O21 0.01278 0.00658 0.01159 0.00046 0.00127 0.00469
O22 0.01245 0.01711 0.01545 -0.00138 0.00354 0.00000
O23 0.01617 0.00789 0.01782 -0.00507 0.00228 0.00289

loop_
_atom_site_label
_atom_site_fract_x
_atom_site_fract_y
_atom_site_fract_z
_atom_site_occupancy
MgM 0.00000 0.00000 0.00000 0.86000
FeM 0.00000 0.00000 0.00000 0.14000
CeRE 0.08173 0.34587 0.30511 0.50000
LaRE 0.08173 0.34587 0.30511 0.50000
C1 0.30840 0.04630 0.61200 1.00000
C2 0.52280 0.31150 0.81830 1.00000
O11 0.28250 0.04540 0.32730 1.00000
O12 0.41820 0.10720 0.76340 1.00000
O13 0.22730 0.98550 0.73920 1.00000
O21 0.68130 0.27870 0.04290 1.00000
O22 0.02860 0.77840 0.44540 1.00000
O23 0.09430 0.87690 0.15110 1.00000

loop_
_cod_changelog_entry_id
_cod_changelog_entry_author
_cod_changelog_entry_date
_cod_changelog_entry_text
1 'Vaitkus, Antanas' 2024-01-03T19:00:00+02:00
;
 Corrected atom-site coordinates after consulting the updated version of AMCSD
 entry 0015692. Added the _cell_formula_units_Z data item.
;

loop_
_cod_related_entry_id
_cod_related_entry_database
_cod_related_entry_code
1 AMCSD 0015692
